data_7244800
loop_
_publ_author_name
'Qin, Shu-Qin'
'Gan, Qian-Ying'
'Xu, Wei'
'Jiang, Ren-Wang'

_publ_section_title
;
 Hybrid interaction network of guanidinium-biphenyldisulfonic acid for the
 structure determination of liquid molecules
;
_journal_name_full CrystEngComm
_journal_paper_doi 10.1039/D2CE00228K
_journal_year 2022
_chemical_formula_moiety 'C12 H8 O6 S2, C10 H11 O2, 2(C H6 N3)'
_chemical_formula_sum 'C24 H31 N6 O8 S2'
_chemical_formula_weight 595.67
_space_group_crystal_system triclinic
_space_group_IT_number 2
_space_group_name_Hall '-P 1'
_space_group_name_H-M_alt 'P -1'
_atom_sites_solution_hydrogens mixed
_atom_sites_solution_primary dual
_audit_creation_date 2021-12-14
_audit_creation_method
;
Olex2 1.3-alpha
(compiled 2020.11.12 svn.r5f609507 for OlexSys, GUI svn.r6408)
;
_audit_update_record
;
2022-02-17 deposited with the CCDC.	2022-04-14 downloaded from the CCDC.
;
_cell_angle_alpha 97.548(9)
_cell_angle_beta 90.802(11)
_cell_angle_gamma 94.115(10)
_cell_formula_units_Z 1
_cell_length_a 6.2266(9)
_cell_length_b 7.1344(7)
_cell_length_c 14.1593(15)
_cell_measurement_reflns_used 2138
_cell_measurement_temperature 100.0(2)
_cell_measurement_theta_max 28.6590
_cell_measurement_theta_min 2.8810
_cell_volume 621.77(13)
_computing_cell_refinement 'CrysAlisPro 1.171.38.43f (Rigaku OD, 2015)'
_computing_data_collection 'CrysAlisPro 1.171.38.43f (Rigaku OD, 2015)'
_computing_data_reduction 'CrysAlisPro 1.171.38.43f (Rigaku OD, 2015)'
_computing_molecular_graphics 'Olex2 1.3-alpha (Dolomanov et al., 2009)'
_computing_publication_material 'Olex2 1.3-alpha (Dolomanov et al., 2009)'
_computing_structure_refinement 'SHELXL 2018/3 (Sheldrick, 2015)'
_computing_structure_solution 'SHELXT  (Sheldrick, 2015)'
_diffrn_ambient_environment N~2~
_diffrn_ambient_temperature 100.0(2)
_diffrn_detector 'CCD plate'
_diffrn_detector_area_resol_mean 5.2684
_diffrn_detector_type AtlasS2
_diffrn_measured_fraction_theta_full 0.988
_diffrn_measured_fraction_theta_max 0.988
_diffrn_measurement_details
;
List of Runs (angles in degrees, time in seconds):

  # Type    Start    End  Width  t~exp~   \w     \q     \k     \f   Frames
#--------------------------------------------------------------------------
  1  \w    -59.00  37.00   1.00    4.00    --   11.74 -57.00 -30.00   96
  2  \w    -16.00  79.00   1.00    4.00    --   11.74  77.00-120.00   95
  3  \w    -16.00  82.00   1.00    4.00    --   11.74  57.00 120.00   98
;
_diffrn_measurement_device 'four-circle diffractometer'
_diffrn_measurement_device_type 'SuperNova, Dual, Cu at zero, AtlasS2'
_diffrn_measurement_method '\w scans'
_diffrn_orient_matrix_type 'CrysAlisPro convention (1999,Acta A55,543-557)'
_diffrn_orient_matrix_UB_11 -0.1100039000
_diffrn_orient_matrix_UB_12 0.0103497000
_diffrn_orient_matrix_UB_13 0.0103010000
_diffrn_orient_matrix_UB_21 0.0188915000
_diffrn_orient_matrix_UB_22 -0.0207525000
_diffrn_orient_matrix_UB_23 0.0469113000
_diffrn_orient_matrix_UB_31 0.0243583000
_diffrn_orient_matrix_UB_32 0.0978552000
_diffrn_orient_matrix_UB_33 0.0157528000
_diffrn_radiation_monochromator mirror
_diffrn_radiation_probe x-ray
_diffrn_radiation_type 'Mo K\a'
_diffrn_radiation_wavelength 0.71073
_diffrn_reflns_av_unetI/netI 0.0678
_diffrn_reflns_Laue_measured_fraction_full 0.988
_diffrn_reflns_Laue_measured_fraction_max 0.988
_diffrn_reflns_limit_h_max 7
_diffrn_reflns_limit_h_min -7
_diffrn_reflns_limit_k_max 8
_diffrn_reflns_limit_k_min -8
_diffrn_reflns_limit_l_max 16
_diffrn_reflns_limit_l_min -16
_diffrn_reflns_number 2175
_diffrn_reflns_point_group_measured_fraction_full 0.988
_diffrn_reflns_point_group_measured_fraction_max 0.988
_diffrn_reflns_theta_full 25.027
_diffrn_reflns_theta_max 25.027
_diffrn_reflns_theta_min 3.557
_diffrn_source 'micro-focus sealed X-ray tube'
_diffrn_source_type 'SuperNova (Mo) X-ray Source'
_diffrn_standards_number 0
_exptl_absorpt_coefficient_mu 0.279
_exptl_absorpt_correction_T_max 1.00000
_exptl_absorpt_correction_T_min 0.52079
_exptl_absorpt_correction_type multi-scan
_exptl_absorpt_process_details
;
CrysAlisPro 1.171.38.43f (Rigaku Oxford Diffraction, 2015)
Empirical absorption correction using spherical harmonics,
 implemented in SCALE3 ABSPACK scaling algorithm.
;
_exptl_crystal_colour colourless
_exptl_crystal_colour_primary colourless
_exptl_crystal_density_diffrn 1.591
_exptl_crystal_description block
_exptl_crystal_F_000 313
_exptl_crystal_size_max 0.23
_exptl_crystal_size_mid 0.2
_exptl_crystal_size_min 0.1
_refine_diff_density_max 0.797
_refine_diff_density_min -0.728
_refine_diff_density_rms 0.115
_refine_ls_extinction_method none
_refine_ls_goodness_of_fit_ref 1.074
_refine_ls_hydrogen_treatment constr
_refine_ls_matrix_type full
_refine_ls_number_parameters 261
_refine_ls_number_reflns 2175
_refine_ls_number_restraints 337
_refine_ls_restrained_S_all 1.054
_refine_ls_R_factor_all 0.0903
_refine_ls_R_factor_gt 0.0789
_refine_ls_shift/su_max 0.001
_refine_ls_shift/su_mean 0.000
_refine_ls_structure_factor_coef Fsqd
_refine_ls_weighting_details 'w=1/[\s^2^(Fo^2^)+(0.1184P)^2^+1.0201P] where P=(Fo^2^+2Fc^2^)/3'
_refine_ls_weighting_scheme calc
_refine_ls_wR_factor_gt 0.2101
_refine_ls_wR_factor_ref 0.2220
_reflns_Friedel_coverage 0.000
_reflns_number_gt 1803
_reflns_number_total 2175
_reflns_threshold_expression 'I > 2\s(I)'
_cod_data_source_file d2ce00228k3.cif
_cod_data_source_block c1bf4
_cod_database_code 7244800
_shelx_shelxl_version_number 2018/3
_shelx_space_group_comment
;
The symmetry employed for this shelxl refinement is uniquely defined
by the following loop, which should always be used as a source of
symmetry information in preference to the above space-group names.
They are only intended as comments.
;
_shelx_estimated_absorpt_t_max 0.973
_shelx_estimated_absorpt_t_min 0.939
_reflns_odcompleteness_completeness 99.88
_reflns_odcompleteness_iscentric 1
_reflns_odcompleteness_theta 26.32
_olex2_refinement_description
;
1. Twinned data refinement
 Scales: 0.673(12)
 0.327(12)
2. Fixed Uiso
 At 1.2 times of:
  All C(H) groups, All N(H,H) groups
 At 1.5 times of:
  All C(H,H,H) groups
3. Restrained distances
 C5-O5 = O5-C10
 1.42 with sigma of 0.02
 C4-O4
 1.32 with sigma of 0.02
 C8-C9
 1.52 with sigma of 0.02
 C2-C1
 1.39 with sigma of 0.02
 C1-C7
 1.52 with sigma of 0.02
 C7-C8
 1.32 with sigma of 0.02
 C2-C7
 2.521 with sigma of 0.04
 C9-C7
 2.462 with sigma of 0.04
 C1-C8
 2.462 with sigma of 0.04
 C14A-C13 \\sim C15A-C14A \\sim C16-C15A \\sim C11A-C16 \\sim C12A-C11A \\sim
C12A-C13
 with sigma of 0.02
 C14-C13 \\sim C15-C14 \\sim C16-C15 \\sim C11-C16 \\sim C12-C11 \\sim C12-C13
 with sigma of 0.02
4. Uiso/Uaniso restraints and constraints
O4 \\sim O5 \\sim C1 \\sim C6 \\sim C5 \\sim C4 \\sim C3 \\sim C2 \\sim C7
\\sim C8 \\sim C9 \\sim C10: within 2A with sigma of 0.01 and sigma for
terminal atoms of 0.02 within 2A
Uanis(C1) \\sim Ueq, Uanis(C9) \\sim Ueq, Uanis(C8) \\sim Ueq, Uanis(C7) \\sim
Ueq, Uanis(C6) \\sim Ueq, Uanis(C2) \\sim Ueq, Uanis(C5) \\sim Ueq, Uanis(C3)
\\sim Ueq, Uanis(C4) \\sim Ueq, Uanis(O5) \\sim Ueq, Uanis(O4) \\sim Ueq,
Uanis(C10) \\sim Ueq: with sigma of 0.1 and sigma for terminal atoms of 0.2
5. Rigid body (RIGU) restrains
 O4, O5, C1, C6, C5, C4, C3, C2, C7, C8, C9, C10
 with sigma for 1-2 distances of 0.001 and sigma for 1-3 distances of 0.001
 C11, C12, C13, C14, C15, C16
 with sigma for 1-2 distances of 0.001 and sigma for 1-3 distances of 0.001
 C11A, C12A, C13, C14A, C15A, C16
 with sigma for 1-2 distances of 0.001 and sigma for 1-3 distances of 0.001
6. Others
 Sof(C11A)=Sof(H11A)=Sof(C12A)=Sof(H12A)=Sof(C14A)=Sof(H14A)=Sof(C15A)=
 Sof(H15A)=1-FVAR(1)
 Sof(C11)=Sof(H11)=Sof(C12)=Sof(H12)=Sof(C14)=Sof(H14)=Sof(C15)=Sof(H15)=FVAR(1)
 Fixed Sof: O4(0.5) O5(0.5) C1(0.5) C6(0.5) H6(0.5) C5(0.5) C4(0.5) C3(0.5)
 H3(0.5) C2(0.5) H2(0.5) C7(0.5) H7(0.5) C8(0.5) H8(0.5) C9(0.5) H9A(0.5)
 H9B(0.5) H9C(0.5) C10(0.5) H10A(0.5) H10B(0.5) H10C(0.5)
7.a Riding coordinates:
 C9(H9A,H9B,H9C), C10(H10A,H10B,H10C)
7.b Aromatic/amide H refined with riding coordinates:
 C6(H6), C3(H3), C2(H2), C7(H7), C8(H8), C11(H11), C11A(H11A), C12(H12),
 C12A(H12A), C14(H14), C14A(H14A), C15(H15), C15A(H15A)
7.c Fitted hexagon refined as free rotating group:
 C1(C6,C5,C4,C3,C2)
7.d X=CH2 refined with riding coordinates:
 N1(H1A,H1B), N2(H2A,H2B), N3(H3A,H3B)
;
_olex2_submission_special_instructions 'No special instructions were received'
_oxdiff_exptl_absorpt_empirical_details
;
Empirical correction (ABSPACK) includes:
- Absorption correction using spherical harmonics
- Frame scaling
;
_oxdiff_exptl_absorpt_empirical_full_max 1.712
_oxdiff_exptl_absorpt_empirical_full_min 0.614

loop_
_space_group_symop_operation_xyz
'x, y, z'
'-x, -y, -z'

loop_
_atom_site_label
_atom_site_type_symbol
_atom_site_fract_x
_atom_site_fract_y
_atom_site_fract_z
_atom_site_U_iso_or_equiv
_atom_site_adp_type
_atom_site_occupancy
_atom_site_site_symmetry_order
_atom_site_calc_flag
_atom_site_refinement_flags_posn
_atom_site_refinement_flags_adp
_atom_site_refinement_flags_occupancy
_atom_site_disorder_assembly
_atom_site_disorder_group
S1 S 0.83774(15) 0.24356(13) 0.85957(7) 0.0171(4) Uani 1 1 d . . . . .
O1 O 0.9472(5) 0.1252(4) 0.9181(2) 0.0240(7) Uani 1 1 d . . . . .
O2 O 0.6045(4) 0.2252(4) 0.8683(2) 0.0212(7) Uani 1 1 d . . . . .
O3 O 0.9220(5) 0.4400(4) 0.8746(2) 0.0232(7) Uani 1 1 d . . . . .
O4 O -0.295(4) 0.585(2) 0.6391(16) 0.168(5) Uani 0.5 1 d D U P A -1
O5 O -0.235(5) 0.441(4) 0.4240(17) 0.193(6) Uani 0.5 1 d D U P A -1
C1 C 0.317(3) 0.529(4) 0.531(2) 0.177(5) Uani 0.5 1 d DG U P A -1
C6 C 0.147(5) 0.496(4) 0.4655(15) 0.182(6) Uani 0.5 1 d G U P A -1
H6 H 0.172958 0.458769 0.401516 0.218 Uiso 0.5 1 calc R U P A -1
C5 C -0.063(4) 0.517(5) 0.495(2) 0.189(5) Uani 0.5 1 d DG U P A -1
C4 C -0.103(3) 0.573(4) 0.591(2) 0.179(6) Uani 0.5 1 d DG U P A -1
C3 C 0.068(5) 0.606(3) 0.6568(15) 0.176(5) Uani 0.5 1 d G U P A -1
H3 H 0.041397 0.643288 0.720741 0.211 Uiso 0.5 1 calc R U P A -1
C2 C 0.277(4) 0.585(3) 0.627(2) 0.169(5) Uani 0.5 1 d DG U P A -1
H2 H 0.391424 0.607279 0.671280 0.203 Uiso 0.5 1 calc R U P A -1
C7 C 0.533(4) 0.490(8) 0.490(3) 0.179(6) Uani 0.5 1 d D U P A -1
H7 H 0.547382 0.425563 0.429249 0.215 Uiso 0.5 1 calc R U P A -1
C8 C 0.695(5) 0.553(5) 0.545(3) 0.183(7) Uani 0.5 1 d D U P A -1
H8 H 0.658449 0.670910 0.573203 0.219 Uiso 0.5 1 calc R U P A -1
C9 C 0.906(6) 0.533(5) 0.585(2) 0.175(9) Uani 0.5 1 d D U P A -1
H9A H 0.934740 0.401843 0.570533 0.262 Uiso 0.5 1 d R U P A -1
H9B H 0.843210 0.554433 0.646243 0.262 Uiso 0.5 1 d R U P A -1
H9C H 1.037790 0.610933 0.584083 0.262 Uiso 0.5 1 d R U P A -1
C10 C -0.442(5) 0.418(4) 0.383(2) 0.172(8) Uani 0.5 1 d D U P A -1
H10A H -0.432497 0.399709 0.314569 0.259 Uiso 0.5 1 d R U P A -1
H10B H -0.516577 0.529379 0.402269 0.259 Uiso 0.5 1 d R U P A -1
H10C H -0.518257 0.309819 0.403329 0.259 Uiso 0.5 1 d R U P A -1
C11 C 1.1251(16) 0.032(2) 0.6256(6) 0.025(3) Uani 0.50(2) 1 d D . P B 1
H11 H 1.260438 -0.009413 0.610978 0.029 Uiso 0.50(2) 1 calc R U P B 1
C11A C 1.1461(14) 0.131(2) 0.6075(7) 0.025(3) Uani 0.50(2) 1 d D . P B 2
H11A H 1.281860 0.155232 0.583394 0.030 Uiso 0.50(2) 1 calc R U P B 2
C12 C 1.0831(16) 0.089(2) 0.7202(7) 0.028(3) Uani 0.50(2) 1 d D . P B 1
H12 H 1.183463 0.079897 0.768297 0.033 Uiso 0.50(2) 1 calc R U P B 1
C12A C 1.0991(14) 0.189(2) 0.7019(7) 0.027(3) Uani 0.50(2) 1 d D . P B 2
H12A H 1.208620 0.251152 0.742192 0.033 Uiso 0.50(2) 1 calc R U P B 2
C13 C 0.8905(6) 0.1587(6) 0.7398(3) 0.0193(8) Uani 1 1 d D . . . .
C14 C 0.7271(15) 0.156(2) 0.6755(6) 0.025(2) Uani 0.50(2) 1 d D . P B 1
H14 H 0.592000 0.194234 0.693216 0.029 Uiso 0.50(2) 1 calc R U P B 1
C14A C 0.7365(15) 0.063(2) 0.6762(6) 0.022(2) Uani 0.50(2) 1 d D . P B 2
H14A H 0.597607 0.040292 0.697573 0.026 Uiso 0.50(2) 1 calc R U P B 2
C15 C 0.7734(15) 0.094(2) 0.5820(7) 0.029(3) Uani 0.50(2) 1 d D . P B 1
H15 H 0.664423 0.091816 0.536154 0.034 Uiso 0.50(2) 1 calc R U P B 1
C15A C 0.7796(15) -0.002(2) 0.5826(7) 0.027(3) Uani 0.50(2) 1 d D . P B 2
H15A H 0.672572 -0.067844 0.542433 0.032 Uiso 0.50(2) 1 calc R U P B 2
C16 C 0.9774(6) 0.0329(6) 0.5508(3) 0.0227(9) Uani 1 1 d D . . . .
C17 C 0.4580(7) 0.7370(6) 0.9020(3) 0.0219(9) Uani 1 1 d . . . . .
N1 N 0.6710(6) 0.7601(5) 0.8987(3) 0.0309(10) Uani 1 1 d . . . . .
H1A H 0.746863 0.663710 0.897496 0.037 Uiso 1 1 calc R U . . .
H1B H 0.733243 0.871374 0.897759 0.037 Uiso 1 1 calc R U . . .
N2 N 0.3650(6) 0.5654(5) 0.9034(3) 0.0240(9) Uani 1 1 d . . . . .
H2A H 0.227100 0.548922 0.905660 0.029 Uiso 1 1 calc R U . . .
H2B H 0.442315 0.469920 0.902023 0.029 Uiso 1 1 calc R U . . .
N3 N 0.3425(6) 0.8859(5) 0.9040(3) 0.0284(9) Uani 1 1 d . . . . .
H3A H 0.204411 0.871759 0.906309 0.034 Uiso 1 1 calc R U . . .
H3B H 0.405457 0.996953 0.903080 0.034 Uiso 1 1 calc R U . . .

loop_
_atom_site_aniso_label
_atom_site_aniso_U_11
_atom_site_aniso_U_22
_atom_site_aniso_U_33
_atom_site_aniso_U_23
_atom_site_aniso_U_13
_atom_site_aniso_U_12
S1 0.0145(6) 0.0136(6) 0.0227(6) 0.0000(4) 0.0010(4) 0.0020(4)
O1 0.0226(16) 0.0252(16) 0.0257(16) 0.0052(13) 0.0014(13) 0.0083(13)
O2 0.0151(15) 0.0184(15) 0.0300(16) 0.0013(12) 0.0022(12) 0.0030(12)
O3 0.0183(15) 0.0200(16) 0.0302(16) -0.0017(12) 0.0010(12) 0.0026(12)
O4 0.262(13) 0.072(9) 0.182(13) 0.060(10) -0.003(10) 0.013(10)
O5 0.260(13) 0.127(10) 0.196(12) 0.042(11) 0.005(10) 0.004(12)
C1 0.260(12) 0.084(8) 0.194(12) 0.050(9) 0.001(9) 0.006(10)
C6 0.261(12) 0.101(10) 0.191(12) 0.052(10) 0.002(9) 0.004(11)
C5 0.262(12) 0.116(9) 0.194(12) 0.047(10) 0.003(9) 0.006(11)
C4 0.262(12) 0.093(9) 0.192(12) 0.055(9) 0.001(9) 0.012(10)
C3 0.263(13) 0.084(9) 0.191(12) 0.054(10) 0.001(9) 0.011(11)
C2 0.261(12) 0.067(9) 0.191(12) 0.057(10) -0.002(9) 0.012(11)
C7 0.262(13) 0.077(9) 0.202(14) 0.034(10) 0.003(10) 0.004(11)
C8 0.258(13) 0.088(11) 0.200(15) 0.008(11) 0.009(11) 0.014(12)
C9 0.254(13) 0.090(17) 0.174(19) -0.018(14) 0.020(13) 0.026(14)
C10 0.254(15) 0.102(14) 0.173(16) 0.071(14) 0.018(12) -0.009(15)
C11 0.021(3) 0.028(7) 0.025(2) 0.001(3) 0.000(2) 0.011(4)
C11A 0.019(3) 0.029(6) 0.025(3) -0.004(3) 0.0011(19) -0.003(3)
C12 0.022(3) 0.038(7) 0.024(2) 0.003(4) -0.001(2) 0.014(4)
C12A 0.017(2) 0.036(7) 0.025(3) -0.005(3) 0.000(2) -0.001(3)
C13 0.0176(16) 0.0176(19) 0.0223(17) 0.0005(15) -0.0014(12) 0.0033(14)
C14 0.016(3) 0.034(7) 0.024(2) 0.004(3) -0.0005(18) 0.006(3)
C14A 0.017(3) 0.025(6) 0.024(2) 0.002(3) -0.0014(18) 0.000(3)
C15 0.017(3) 0.045(8) 0.023(2) 0.000(4) -0.003(2) 0.004(3)
C15A 0.019(2) 0.034(7) 0.025(3) -0.002(3) -0.002(2) -0.003(3)
C16 0.0197(17) 0.022(2) 0.0253(18) -0.0011(15) -0.0016(13) 0.0009(16)
C17 0.019(2) 0.017(2) 0.029(2) -0.0003(17) 0.0049(18) 0.0038(17)
N1 0.0143(18) 0.0176(19) 0.060(3) 0.0035(18) 0.0060(18) 0.0015(15)
N2 0.0141(18) 0.0153(18) 0.042(2) 0.0002(15) -0.0011(15) 0.0025(14)
N3 0.0144(18) 0.0177(19) 0.053(3) 0.0037(17) 0.0039(17) 0.0028(15)

loop_
_atom_type_symbol
_atom_type_description
_atom_type_scat_dispersion_real
_atom_type_scat_dispersion_imag
_atom_type_scat_source
C C 0.0033 0.0016 'International Tables Vol C Tables 4.2.6.8 and 6.1.1.4'
H H 0.0000 0.0000 'International Tables Vol C Tables 4.2.6.8 and 6.1.1.4'
N N 0.0061 0.0033 'International Tables Vol C Tables 4.2.6.8 and 6.1.1.4'
O O 0.0106 0.0060 'International Tables Vol C Tables 4.2.6.8 and 6.1.1.4'
S S 0.1246 0.1234 'International Tables Vol C Tables 4.2.6.8 and 6.1.1.4'

loop_
_geom_angle_atom_site_label_1
_geom_angle_atom_site_label_2
_geom_angle_atom_site_label_3
_geom_angle
_geom_angle_site_symmetry_1
_geom_angle_site_symmetry_3
_geom_angle_publ_flag
O1 S1 O2 112.63(17) . . ?
O1 S1 C13 106.50(18) . . ?
O2 S1 C13 106.24(18) . . ?
O3 S1 O1 113.00(18) . . ?
O3 S1 O2 111.79(17) . . ?
O3 S1 C13 106.06(18) . . ?
C10 O5 C5 157(3) . . ?
C6 C1 C2 120.0 . . ?
C6 C1 C7 114(2) . . ?
C2 C1 C7 126(2) . . ?
C1 C6 H6 120.0 . . ?
C5 C6 C1 120.0 . . ?
C5 C6 H6 120.0 . . ?
C6 C5 O5 116(3) . . ?
C4 C5 O5 123(3) . . ?
C4 C5 C6 120.0 . . ?
C5 C4 O4 131(3) . . ?
C5 C4 C3 120.0 . . ?
C3 C4 O4 109(3) . . ?
C4 C3 H3 120.0 . . ?
C2 C3 C4 120.0 . . ?
C2 C3 H3 120.0 . . ?
C1 C2 H2 120.0 . . ?
C3 C2 C1 120.0 . . ?
C3 C2 H2 120.0 . . ?
C1 C7 H7 122.6 . . ?
C8 C7 C1 115(3) . . ?
C8 C7 H7 122.6 . . ?
C7 C8 H8 104.3 . . ?
C7 C8 C9 151(4) . . ?
C9 C8 H8 104.3 . . ?
C8 C9 H9A 107.4 . . ?
C8 C9 H9B 87.2 . . ?
C8 C9 H9C 130.7 . . ?
H9A C9 H9B 109.5 . . ?
H9A C9 H9C 109.5 . . ?
H9B C9 H9C 109.5 . . ?
O5 C10 H10A 109.7 . . ?
O5 C10 H10B 109.4 . . ?
O5 C10 H10C 109.2 . . ?
H10A C10 H10B 109.5 . . ?
H10A C10 H10C 109.5 . . ?
H10B C10 H10C 109.5 . . ?
C12 C11 H11 118.0 . . ?
C12 C11 C16 124.1(8) . . ?
C16 C11 H11 118.0 . . ?
C12A C11A H11A 121.9 . . ?
C12A C11A C16 116.2(7) . . ?
C16 C11A H11A 121.9 . . ?
C11 C12 H12 121.4 . . ?
C13 C12 C11 117.3(8) . . ?
C13 C12 H12 121.4 . . ?
C11A C12A H12A 118.5 . . ?
C11A C12A C13 122.9(8) . . ?
C13 C12A H12A 118.5 . . ?
C12 C13 S1 118.2(5) . . ?
C12 C13 C14 124.8(7) . . ?
C12A C13 S1 120.9(4) . . ?
C14 C13 S1 116.9(5) . . ?
C14A C13 S1 123.7(5) . . ?
C14A C13 C12A 115.3(6) . . ?
C13 C14 H14 122.0 . . ?
C13 C14 C15 115.9(8) . . ?
C15 C14 H14 122.0 . . ?
C13 C14A H14A 118.5 . . ?
C15A C14A C13 123.1(8) . . ?
C15A C14A H14A 118.5 . . ?
C14 C15 H15 117.8 . . ?
C14 C15 C16 124.5(8) . . ?
C16 C15 H15 117.8 . . ?
C14A C15A H15A 120.5 . . ?
C16 C15A C14A 118.9(8) . . ?
C16 C15A H15A 120.5 . . ?
C11 C16 C15 113.0(6) . . ?
C11 C16 C16 123.7(6) . 2_756 ?
C11A C16 C16 117.6(5) . 2_756 ?
C15 C16 C16 123.2(6) . 2_756 ?
C15A C16 C11A 123.5(7) . . ?
C15A C16 C16 118.9(6) . 2_756 ?
N2 C17 N1 119.3(4) . . ?
N2 C17 N3 121.1(4) . . ?
N3 C17 N1 119.7(4) . . ?
C17 N1 H1A 120.0 . . ?
C17 N1 H1B 120.0 . . ?
H1A N1 H1B 120.0 . . ?
C17 N2 H2A 120.0 . . ?
C17 N2 H2B 120.0 . . ?
H2A N2 H2B 120.0 . . ?
C17 N3 H3A 120.0 . . ?
C17 N3 H3B 120.0 . . ?
H3A N3 H3B 120.0 . . ?

loop_
_geom_bond_atom_site_label_1
_geom_bond_atom_site_label_2
_geom_bond_distance
_geom_bond_site_symmetry_2
_geom_bond_publ_flag
S1 O1 1.454(3) . ?
S1 O2 1.457(3) . ?
S1 O3 1.448(3) . ?
S1 C13 1.767(4) . ?
O4 C4 1.391(18) . ?
O5 C5 1.483(18) . ?
O5 C10 1.40(2) . ?
C1 C6 1.3900 . ?
C1 C2 1.3900 . ?
C1 C7 1.504(18) . ?
C6 H6 0.9300 . ?
C6 C5 1.3900 . ?
C5 C4 1.3900 . ?
C4 C3 1.3900 . ?
C3 H3 0.9300 . ?
C3 C2 1.3900 . ?
C2 H2 0.9300 . ?
C7 H7 0.9300 . ?
C7 C8 1.281(19) . ?
C8 H8 0.9300 . ?
C8 C9 1.446(18) . ?
C9 H9A 0.9601 . ?
C9 H9B 0.9602 . ?
C9 H9C 0.9600 . ?
C10 H10A 0.9598 . ?
C10 H10B 0.9601 . ?
C10 H10C 0.9601 . ?
C11 H11 0.9300 . ?
C11 C12 1.381(10) . ?
C11 C16 1.395(9) . ?
C11A H11A 0.9300 . ?
C11A C12A 1.388(10) . ?
C11A C16 1.400(9) . ?
C12 H12 0.9300 . ?
C12 C13 1.350(8) . ?
C12A H12A 0.9300 . ?
C12A C13 1.426(8) . ?
C13 C14 1.353(9) . ?
C13 C14A 1.385(9) . ?
C14 H14 0.9300 . ?
C14 C15 1.382(10) . ?
C14A H14A 0.9300 . ?
C14A C15A 1.381(10) . ?
C15 H15 0.9300 . ?
C15 C16 1.429(9) . ?
C15A H15A 0.9300 . ?
C15A C16 1.335(9) . ?
C16 C16 1.490(8) 2_756 ?
C17 N1 1.327(5) . ?
C17 N2 1.319(5) . ?
C17 N3 1.323(6) . ?
N1 H1A 0.8600 . ?
N1 H1B 0.8600 . ?
N2 H2A 0.8600 . ?
N2 H2B 0.8600 . ?
N3 H3A 0.8600 . ?
N3 H3B 0.8600 . ?

loop_
_geom_torsion_atom_site_label_1
_geom_torsion_atom_site_label_2
_geom_torsion_atom_site_label_3
_geom_torsion_atom_site_label_4
_geom_torsion
_geom_torsion_site_symmetry_1
_geom_torsion_site_symmetry_2
_geom_torsion_site_symmetry_3
_geom_torsion_site_symmetry_4
_geom_torsion_publ_flag
S1 C13 C14 C15 178.4(7) . . . . ?
S1 C13 C14A C15A 179.5(7) . . . . ?
O1 S1 C13 C12 -33.8(9) . . . . ?
O1 S1 C13 C12A -71.8(8) . . . . ?
O1 S1 C13 C14 141.7(8) . . . . ?
O1 S1 C13 C14A 109.4(8) . . . . ?
O2 S1 C13 C12 -154.1(9) . . . . ?
O2 S1 C13 C12A 167.9(8) . . . . ?
O2 S1 C13 C14 21.4(8) . . . . ?
O2 S1 C13 C14A -10.9(8) . . . . ?
O3 S1 C13 C12 86.8(9) . . . . ?
O3 S1 C13 C12A 48.9(8) . . . . ?
O3 S1 C13 C14 -97.7(8) . . . . ?
O3 S1 C13 C14A -130.0(8) . . . . ?
O4 C4 C3 C2 174(2) . . . . ?
O5 C5 C4 O4 -6(3) . . . . ?
O5 C5 C4 C3 167(3) . . . . ?
C1 C6 C5 O5 -168(3) . . . . ?
C1 C6 C5 C4 0.0 . . . . ?
C1 C7 C8 C9 140(7) . . . . ?
C6 C1 C2 C3 0.0 . . . . ?
C6 C1 C7 C8 168(4) . . . . ?
C6 C5 C4 O4 -173(3) . . . . ?
C6 C5 C4 C3 0.0 . . . . ?
C5 C4 C3 C2 0.0 . . . . ?
C4 C3 C2 C1 0.0 . . . . ?
C2 C1 C6 C5 0.0 . . . . ?
C2 C1 C7 C8 -16(6) . . . . ?
C7 C1 C6 C5 177(3) . . . . ?
C7 C1 C2 C3 -176(3) . . . . ?
C10 O5 C5 C6 -162(6) . . . . ?
C10 O5 C5 C4 30(9) . . . . ?
C11 C12 C13 S1 -176.9(7) . . . . ?
C11 C12 C13 C14 8.0(14) . . . . ?
C11A C12A C13 S1 -177.8(8) . . . . ?
C11A C12A C13 C14A 1.2(13) . . . . ?
C12 C11 C16 C15 -1.7(13) . . . . ?
C12 C11 C16 C16 -178.6(8) . . . 2_756 ?
C12 C13 C14 C15 -6.5(13) . . . . ?
C12A C11A C16 C15A 1.3(13) . . . . ?
C12A C11A C16 C16 -179.7(8) . . . 2_756 ?
C12A C13 C14A C15A 0.6(13) . . . . ?
C13 C14 C15 C16 0.5(15) . . . . ?
C13 C14A C15A C16 -1.3(15) . . . . ?
C14 C15 C16 C11 3.3(14) . . . . ?
C14 C15 C16 C16 -179.8(8) . . . 2_756 ?
C14A C15A C16 C11A 0.3(13) . . . . ?
C14A C15A C16 C16 -178.7(8) . . . 2_756 ?
C16 C11 C12 C13 -3.5(15) . . . . ?
C16 C11A C12A C13 -2.0(15) . . . . ?

loop_
_twin_individual_id
_twin_individual_mass_fraction_refined
1 0.673(12)
2 0.327(12)
